data_7017242
loop_
_publ_author_name
'Fontenot, Sean A.'
'Cangelosi, Virginia M.'
'Pitt, Melanie A. W.'
'Sather, Aaron C.'
'Zakharov, Lev N.'
'Berryman, Orion B.'
'Johnson, Darren W.'

_publ_section_title
;
 Design, synthesis and characterization of self-assembled As(2)L(3) and
 Sb(2)L(3) cryptands.
;
_journal_issue 45
_journal_name_full 'Dalton transactions (Cambridge, England : 2003)'
_journal_page_first 12125
_journal_page_last 12131
_journal_paper_doi 10.1039/c1dt10817d
_journal_volume 40
_journal_year 2011
_chemical_formula_sum 'C36.33 H30.33 As2 Cl S6'
_chemical_formula_weight 844.59
_chemical_name_systematic
;
?
;
_space_group_IT_number 167
_symmetry_cell_setting hexagonal
_symmetry_space_group_name_Hall '-R 3 2"c'
_symmetry_space_group_name_H-M 'R -3 c :H'
_atom_sites_solution_hydrogens geom
_atom_sites_solution_primary direct
_atom_sites_solution_secondary difmap
_audit_creation_method SHELXLTL
_cell_angle_alpha 90.00
_cell_angle_beta 90.00
_cell_angle_gamma 120.00
_cell_formula_units_Z 18
_cell_length_a 21.3256(7)
_cell_length_b 21.3256(7)
_cell_length_c 41.358(3)
_cell_measurement_reflns_used 8087
_cell_measurement_temperature 173(2)
_cell_measurement_theta_max 27.61
_cell_measurement_theta_min 2.26
_cell_volume 16288.9(14)
_computing_cell_refinement 'Bruker SMART'
_computing_data_collection 'Bruker SMART'
_computing_data_reduction 'Bruker SAINT'
_computing_molecular_graphics 'Bruker SHELXTL'
_computing_publication_material 'Bruker SHELXTL'
_computing_structure_refinement 'Bruker SHELXTL'
_computing_structure_solution 'Bruker SHELXTL'
_diffrn_ambient_temperature 173(2)
_diffrn_measured_fraction_theta_full 1.000
_diffrn_measured_fraction_theta_max 1.000
_diffrn_measurement_device_type 'CCD area detector Bruker Apex'
_diffrn_measurement_method 'phi and omega scans'
_diffrn_radiation_monochromator graphite
_diffrn_radiation_source 'fine-focus sealed tube'
_diffrn_radiation_type MoK\a
_diffrn_radiation_wavelength 0.71073
_diffrn_reflns_av_R_equivalents 0.0307
_diffrn_reflns_av_sigmaI/netI 0.0127
_diffrn_reflns_limit_h_max 27
_diffrn_reflns_limit_h_min -27
_diffrn_reflns_limit_k_max 27
_diffrn_reflns_limit_k_min -27
_diffrn_reflns_limit_l_max 52
_diffrn_reflns_limit_l_min -52
_diffrn_reflns_number 58788
_diffrn_reflns_theta_full 27.00
_diffrn_reflns_theta_max 27.00
_diffrn_reflns_theta_min 1.48
_exptl_absorpt_coefficient_mu 2.293
_exptl_absorpt_correction_T_max 0.6830
_exptl_absorpt_correction_T_min 0.4924
_exptl_absorpt_correction_type multi-scan
_exptl_absorpt_process_details SADABS
_exptl_crystal_colour colorless
_exptl_crystal_density_diffrn 1.550
_exptl_crystal_density_method 'not measured'
_exptl_crystal_description block
_exptl_crystal_F_000 7692
_exptl_crystal_size_max 0.36
_exptl_crystal_size_mid 0.28
_exptl_crystal_size_min 0.18
_refine_diff_density_max 1.145
_refine_diff_density_min -0.498
_refine_diff_density_rms 0.065
_refine_ls_extinction_method none
_refine_ls_goodness_of_fit_ref 1.075
_refine_ls_hydrogen_treatment constr
_refine_ls_matrix_type full
_refine_ls_number_parameters 199
_refine_ls_number_reflns 3969
_refine_ls_number_restraints 0
_refine_ls_restrained_S_all 1.075
_refine_ls_R_factor_all 0.0447
_refine_ls_R_factor_gt 0.0385
_refine_ls_shift/su_max 0.000
_refine_ls_shift/su_mean 0.000
_refine_ls_structure_factor_coef Fsqd
_refine_ls_weighting_details 'calc w=1/[\s^2^(Fo^2^)+(0.0597P)^2^+29.1844P] where P=(Fo^2^+2Fc^2^)/3'
_refine_ls_weighting_scheme calc
_refine_ls_wR_factor_gt 0.1041
_refine_ls_wR_factor_ref 0.1081
_reflns_number_gt 3478
_reflns_number_total 3969
_reflns_threshold_expression >2sigma(I)
_cod_data_source_file c1dt10817d.txt
_cod_data_source_block g36
_cod_depositor_comments
;
The following automatic conversions were performed:

'_symmetry_cell_setting' value 'Hexagonal' changed to 'hexagonal'
according to /home/saulius/struct/CIF-dictionaries/cif_core.dic
dictionary named 'cif_core.dic' version 2.4.1 from 2010-06-29.

Automatic conversion script
Id: cif_fix_values 1715 2011-07-08 13:25:40Z adriana 
;
_cod_original_cell_volume 16288.8(13)
_cod_original_sg_symbol_H-M R-3c
_cod_database_code 7017242

loop_
_symmetry_equiv_pos_as_xyz
'x, y, z'
'-y, x-y, z'
'-x+y, -x, z'
'y, x, -z+1/2'
'x-y, -y, -z+1/2'
'-x, -x+y, -z+1/2'
'x+2/3, y+1/3, z+1/3'
'-y+2/3, x-y+1/3, z+1/3'
'-x+y+2/3, -x+1/3, z+1/3'
'y+2/3, x+1/3, -z+5/6'
'x-y+2/3, -y+1/3, -z+5/6'
'-x+2/3, -x+y+1/3, -z+5/6'
'x+1/3, y+2/3, z+2/3'
'-y+1/3, x-y+2/3, z+2/3'
'-x+y+1/3, -x+2/3, z+2/3'
'y+1/3, x+2/3, -z+7/6'
'x-y+1/3, -y+2/3, -z+7/6'
'-x+1/3, -x+y+2/3, -z+7/6'
'-x, -y, -z'
'y, -x+y, -z'
'x-y, x, -z'
'-y, -x, z-1/2'
'-x+y, y, z-1/2'
'x, x-y, z-1/2'
'-x+2/3, -y+1/3, -z+1/3'
'y+2/3, -x+y+1/3, -z+1/3'
'x-y+2/3, x+1/3, -z+1/3'
'-y+2/3, -x+1/3, z-1/6'
'-x+y+2/3, y+1/3, z-1/6'
'x+2/3, x-y+1/3, z-1/6'
'-x+1/3, -y+2/3, -z+2/3'
'y+1/3, -x+y+2/3, -z+2/3'
'x-y+1/3, x+2/3, -z+2/3'
'-y+1/3, -x+2/3, z+1/6'
'-x+y+1/3, y+2/3, z+1/6'
'x+1/3, x-y+2/3, z+1/6'

loop_
_atom_site_label
_atom_site_type_symbol
_atom_site_fract_x
_atom_site_fract_y
_atom_site_fract_z
_atom_site_U_iso_or_equiv
_atom_site_adp_type
_atom_site_occupancy
_atom_site_symmetry_multiplicity
_atom_site_calc_flag
_atom_site_refinement_flags
As1 As 0.117472(15) 0.582828(14) 0.067699(8) 0.04870(12) Uani 1 1 d .
S1 S 0.22052(4) 0.62369(4) 0.04013(3) 0.0741(3) Uani 1 1 d .
S2 S -0.11091(4) 0.82647(5) 0.05467(2) 0.0714(3) Uani 1 1 d .
S3 S 0.06335(4) 0.46834(4) 0.04920(2) 0.0553(2) Uani 1 1 d .
C1 C 0.20710(18) 0.67141(18) 0.00634(10) 0.0679(9) Uani 1 1 d .
H1A H 0.2547 0.7040 -0.0037 0.082 Uiso 1 1 calc R
H1B H 0.1765 0.6354 -0.0102 0.082 Uiso 1 1 calc R
C2 C 0.17273(15) 0.71486(15) 0.01555(7) 0.0506(6) Uani 1 1 d .
C3 C 0.21265(14) 0.77976(15) 0.03330(7) 0.0485(6) Uani 1 1 d .
H3A H 0.2611 0.7949 0.0394 0.058 Uiso 1 1 calc R
C4 C 0.18295(14) 0.82075(14) 0.04171(6) 0.0444(6) Uani 1 1 d .
H4A H 0.2109 0.8641 0.0537 0.053 Uiso 1 1 calc R
C5 C 0.11078(13) 0.79986(14) 0.03291(6) 0.0425(5) Uani 1 1 d .
C6 C 0.06993(14) 0.73424(14) 0.01551(7) 0.0474(6) Uani 1 1 d .
C7 C 0.10260(16) 0.69330(15) 0.00734(7) 0.0532(7) Uani 1 1 d .
H7A H 0.0752 0.6493 -0.0042 0.064 Uiso 1 1 calc R
C8 C -0.00216(16) 0.71309(17) 0.00646(8) 0.0571(7) Uani 1 1 d .
H8A H -0.0306 0.6687 -0.0047 0.069 Uiso 1 1 calc R
C9 C -0.03080(16) 0.75565(18) 0.01356(8) 0.0613(8) Uani 1 1 d .
H9A H -0.0791 0.7405 0.0073 0.074 Uiso 1 1 calc R
C10 C 0.00951(16) 0.82175(17) 0.03005(7) 0.0540(7) Uani 1 1 d .
C11 C 0.07881(15) 0.84253(15) 0.04021(7) 0.0474(6) Uani 1 1 d .
H11A H 0.1054 0.8860 0.0522 0.057 Uiso 1 1 calc R
C12 C -0.02137(18) 0.8706(2) 0.03562(9) 0.0684(9) Uani 1 1 d .
H12A H -0.0247 0.8909 0.0146 0.082 Uiso 1 1 calc R
H12B H 0.0126 0.9116 0.0494 0.082 Uiso 1 1 calc R
C13 C -0.01952(17) 0.43085(15) 0.07329(8) 0.0560(7) Uani 1 1 d .
H13A H -0.0532 0.3810 0.0657 0.067 Uiso 1 1 calc R
H13B H -0.0074 0.4277 0.0961 0.067 Uiso 1 1 calc R
C14 C -0.05777(15) 0.47429(14) 0.07180(7) 0.0519(6) Uani 1 1 d .
C15 C -0.07518(16) 0.49303(16) 0.04121(7) 0.0550(7) Uani 1 1 d .
H15A H -0.0610 0.4796 0.0218 0.066 Uiso 1 1 calc R
C16 C -0.11198(16) 0.53007(16) 0.03971(7) 0.0542(7) Uani 1 1 d .
H16A H -0.1235 0.5420 0.0193 0.065 Uiso 1 1 calc R
C17 C -0.07711(15) 0.49475(15) 0.09943(7) 0.0527(7) Uani 1 1 d .
H17A H -0.0647 0.4831 0.1197 0.063 Uiso 1 1 calc R
C18 C -0.11594(15) 0.53373(14) 0.09854(6) 0.0491(6) Uani 1 1 d .

loop_
_atom_site_aniso_label
_atom_site_aniso_U_11
_atom_site_aniso_U_22
_atom_site_aniso_U_33
_atom_site_aniso_U_23
_atom_site_aniso_U_13
_atom_site_aniso_U_12
As1 0.04649(18) 0.03592(16) 0.0696(2) -0.00241(12) -0.00858(12) 0.02503(13)
S1 0.0429(4) 0.0488(4) 0.1358(9) 0.0114(5) 0.0080(4) 0.0267(3)
S2 0.0502(4) 0.0863(6) 0.0922(6) 0.0307(5) 0.0054(4) 0.0450(4)
S3 0.0595(4) 0.0399(3) 0.0650(4) -0.0061(3) 0.0072(3) 0.0238(3)
C1 0.0528(17) 0.0501(17) 0.094(3) -0.0018(16) 0.0100(16) 0.0202(14)
C2 0.0449(14) 0.0390(13) 0.0611(16) 0.0081(12) 0.0032(12) 0.0157(11)
C3 0.0343(13) 0.0396(13) 0.0617(16) 0.0092(12) -0.0048(11) 0.0110(10)
C4 0.0357(12) 0.0351(12) 0.0515(14) 0.0055(10) -0.0053(10) 0.0095(10)
C5 0.0389(12) 0.0405(12) 0.0415(12) 0.0116(10) -0.0029(10) 0.0148(10)
C6 0.0385(13) 0.0418(13) 0.0494(14) 0.0100(11) -0.0079(11) 0.0106(11)
C7 0.0482(15) 0.0389(13) 0.0584(16) -0.0004(12) -0.0060(12) 0.0111(12)
C8 0.0423(14) 0.0548(17) 0.0609(18) 0.0034(13) -0.0159(13) 0.0142(13)
C9 0.0393(14) 0.0652(19) 0.0681(19) 0.0145(15) -0.0131(13) 0.0176(14)
C10 0.0468(15) 0.0597(17) 0.0565(16) 0.0246(13) 0.0061(12) 0.0274(13)
C11 0.0439(14) 0.0411(13) 0.0521(15) 0.0118(11) 0.0002(11) 0.0173(11)
C12 0.0575(18) 0.072(2) 0.084(2) 0.0327(18) 0.0128(16) 0.0389(17)
C13 0.0617(18) 0.0377(13) 0.0601(17) 0.0044(12) 0.0099(14) 0.0185(13)
C14 0.0452(14) 0.0352(13) 0.0607(16) -0.0022(12) 0.0076(12) 0.0090(11)
C15 0.0544(16) 0.0477(15) 0.0514(15) -0.0059(12) 0.0029(13) 0.0168(13)
C16 0.0552(16) 0.0526(16) 0.0432(14) -0.0054(12) -0.0028(12) 0.0184(13)
C17 0.0503(15) 0.0422(14) 0.0517(15) 0.0037(12) 0.0047(12) 0.0127(12)
C18 0.0443(14) 0.0410(13) 0.0426(13) -0.0014(10) 0.0038(11) 0.0067(11)

loop_
_atom_type_symbol
_atom_type_description
_atom_type_scat_dispersion_real
_atom_type_scat_dispersion_imag
_atom_type_scat_source
C C 0.0033 0.0016 'International Tables Vol C Tables 4.2.6.8 and 6.1.1.4'
H H 0.0000 0.0000 'International Tables Vol C Tables 4.2.6.8 and 6.1.1.4'
S S 0.1246 0.1234 'International Tables Vol C Tables 4.2.6.8 and 6.1.1.4'
As As 0.0499 2.0058 'International Tables Vol C Tables 4.2.6.8 and 6.1.1.4'
Cl Cl 0.1484 0.1585 'International Tables Vol C Tables 4.2.6.8 and 6.1.1.4'

loop_
_geom_angle_atom_site_label_1
_geom_angle_atom_site_label_2
_geom_angle_atom_site_label_3
_geom_angle
_geom_angle_site_symmetry_1
_geom_angle_site_symmetry_3
S1 As1 S2 94.21(4) . 16_454
S1 As1 S3 96.93(3) . .
S2 As1 S3 93.01(3) 16_454 .
C1 S1 As1 102.11(11) . .
C12 S2 As1 98.42(11) . 16_454
C13 S3 As1 98.53(10) . .
C2 C1 S1 114.3(3) . .
C7 C2 C3 118.6(3) . .
C7 C2 C1 121.5(3) . .
C3 C2 C1 119.9(3) . .
C4 C3 C2 121.1(2) . .
C3 C4 C5 121.0(2) . .
C11 C5 C4 122.6(2) . .
C11 C5 C6 119.1(2) . .
C4 C5 C6 118.3(2) . .
C7 C6 C8 122.3(3) . .
C7 C6 C5 119.0(2) . .
C8 C6 C5 118.7(3) . .
C2 C7 C6 122.0(3) . .
C9 C8 C6 120.6(3) . .
C8 C9 C10 121.5(3) . .
C11 C10 C9 119.3(3) . .
C11 C10 C12 120.1(3) . .
C9 C10 C12 120.6(3) . .
C10 C11 C5 120.8(3) . .
C10 C12 S2 114.5(2) . .
C14 C13 S3 114.2(2) . .
C17 C14 C15 119.4(3) . .
C17 C14 C13 120.4(3) . .
C15 C14 C13 120.2(3) . .
C16 C15 C14 120.4(3) . .
C15 C16 C18 120.6(3) . 16_454
C14 C17 C18 121.3(3) . .
C16 C18 C18 120.3(4) 16_454 16_454
C16 C18 C17 121.7(3) 16_454 .
C18 C18 C17 118.0(3) 16_454 .

loop_
_geom_bond_atom_site_label_1
_geom_bond_atom_site_label_2
_geom_bond_distance
_geom_bond_site_symmetry_2
As1 S1 2.2302(9) .
As1 S2 2.2417(9) 16_454
As1 S3 2.2496(8) .
S1 C1 1.834(4) .
S2 C12 1.832(3) .
S2 As1 2.2417(9) 16_454
S3 C13 1.828(3) .
C1 C2 1.490(4) .
C2 C7 1.370(4) .
C2 C3 1.414(4) .
C3 C4 1.356(4) .
C4 C5 1.419(3) .
C5 C11 1.416(4) .
C5 C6 1.420(4) .
C6 C7 1.404(4) .
C6 C8 1.419(4) .
C8 C9 1.356(5) .
C9 C10 1.407(5) .
C10 C11 1.379(4) .
C10 C12 1.503(5) .
C13 C14 1.511(4) .
C14 C17 1.359(4) .
C14 C15 1.430(4) .
C15 C16 1.365(4) .
C16 C18 1.404(4) 16_454
C17 C18 1.438(4) .
C18 C16 1.404(4) 16_454
C18 C18 1.405(6) 16_454

loop_
_geom_torsion_atom_site_label_1
_geom_torsion_atom_site_label_2
_geom_torsion_atom_site_label_3
_geom_torsion_atom_site_label_4
_geom_torsion
_geom_torsion_site_symmetry_1
_geom_torsion_site_symmetry_4
S2 As1 S1 C1 -165.75(12) 16_454 .
S3 As1 S1 C1 100.69(12) . .
S1 As1 S3 C13 176.46(11) . .
S2 As1 S3 C13 81.84(11) 16_454 .
As1 S1 C1 C2 41.3(2) . .
S1 C1 C2 C7 -107.6(3) . .
S1 C1 C2 C3 72.1(3) . .
C7 C2 C3 C4 -1.0(4) . .
C1 C2 C3 C4 179.3(3) . .
C2 C3 C4 C5 -0.1(4) . .
C3 C4 C5 C11 -177.6(2) . .
C3 C4 C5 C6 1.0(4) . .
C11 C5 C6 C7 177.8(2) . .
C4 C5 C6 C7 -0.8(4) . .
C11 C5 C6 C8 -1.0(4) . .
C4 C5 C6 C8 -179.7(2) . .
C3 C2 C7 C6 1.2(4) . .
C1 C2 C7 C6 -179.1(3) . .
C8 C6 C7 C2 178.6(3) . .
C5 C6 C7 C2 -0.3(4) . .
C7 C6 C8 C9 -177.1(3) . .
C5 C6 C8 C9 1.7(4) . .
C6 C8 C9 C10 -0.1(5) . .
C8 C9 C10 C11 -2.3(4) . .
C8 C9 C10 C12 175.7(3) . .
C9 C10 C11 C5 3.0(4) . .
C12 C10 C11 C5 -175.0(2) . .
C4 C5 C11 C10 177.3(2) . .
C6 C5 C11 C10 -1.3(4) . .
C11 C10 C12 S2 -129.5(3) . .
C9 C10 C12 S2 52.6(4) . .
As1 S2 C12 C10 55.9(3) 16_454 .
As1 S3 C13 C14 50.7(2) . .
S3 C13 C14 C17 -128.8(2) . .
S3 C13 C14 C15 52.4(3) . .
C17 C14 C15 C16 -1.1(4) . .
C13 C14 C15 C16 177.7(3) . .
C14 C15 C16 C18 0.4(4) . 16_454
C15 C14 C17 C18 1.2(4) . .
C13 C14 C17 C18 -177.6(2) . .
C14 C17 C18 C16 179.6(3) . 16_454
C14 C17 C18 C18 -0.5(3) . 16_454
